data_2214805
loop_
_publ_author_name
'Huan-Mei Guo'

_publ_section_title
;
 Acetophenone propionylhydrazone
;
_journal_coeditor_code NC2042
_journal_issue 8
_journal_name_full 'Acta Crystallographica Section E'
_journal_page_first o3375
_journal_page_last o3375
_journal_paper_doi 10.1107/S1600536807031662
_journal_volume 63
_journal_year 2007
_chemical_formula_iupac 'C11 H14 N2 O'
_chemical_formula_moiety 'C11 H14 N2 O'
_chemical_formula_sum 'C11 H14 N2 O'
_chemical_formula_weight 190.24
_chemical_name_systematic
;
Acetophenone propionylhydrazone
;
_space_group_IT_number 2
_symmetry_cell_setting triclinic
_symmetry_space_group_name_Hall '-P 1'
_symmetry_space_group_name_H-M 'P -1'
_atom_sites_solution_hydrogens geom
_atom_sites_solution_primary direct
_atom_sites_solution_secondary difmap
_audit_creation_method SHELXL-97
_cell_angle_alpha 76.603(13)
_cell_angle_beta 68.836(12)
_cell_angle_gamma 81.643(13)
_cell_formula_units_Z 4
_cell_length_a 9.554(7)
_cell_length_b 10.007(8)
_cell_length_c 12.555(9)
_cell_measurement_reflns_used 1128
_cell_measurement_temperature 293(2)
_cell_measurement_theta_max 25.70
_cell_measurement_theta_min 2.29
_cell_volume 1086.4(14)
_computing_cell_refinement 'SAINT (Bruker, 1997)'
_computing_data_collection 'SMART (Bruker, 1997)'
_computing_data_reduction SAINT
_computing_molecular_graphics 'SHELXTL (Sheldrick, 1990)'
_computing_publication_material SHELXTL
_computing_structure_refinement 'SHELXL97 (Sheldrick, 1997)'
_computing_structure_solution 'SHELXS97 (Sheldrick, 1997)'
_diffrn_ambient_temperature 293(2)
_diffrn_measured_fraction_theta_full 0.995
_diffrn_measured_fraction_theta_max 0.995
_diffrn_measurement_device_type 'Bruker SMART CCD area-detector'
_diffrn_measurement_method '\f and \w'
_diffrn_radiation_monochromator graphite
_diffrn_radiation_source 'fine-focus sealed tube'
_diffrn_radiation_type MoK\a
_diffrn_radiation_wavelength 0.71073
_diffrn_reflns_av_R_equivalents 0.0277
_diffrn_reflns_av_sigmaI/netI 0.0578
_diffrn_reflns_limit_h_max 10
_diffrn_reflns_limit_h_min -11
_diffrn_reflns_limit_k_max 11
_diffrn_reflns_limit_k_min -10
_diffrn_reflns_limit_l_max 14
_diffrn_reflns_limit_l_min -14
_diffrn_reflns_number 5630
_diffrn_reflns_theta_full 25.02
_diffrn_reflns_theta_max 25.02
_diffrn_reflns_theta_min 1.77
_diffrn_standards_decay_% 0
_diffrn_standards_interval_time 0
_diffrn_standards_number 0
_exptl_absorpt_coefficient_mu 0.076
_exptl_absorpt_correction_T_max 0.9924
_exptl_absorpt_correction_T_min 0.9834
_exptl_absorpt_correction_type multi-scan
_exptl_absorpt_process_details '(SADABS; Bruker, 1997)'
_exptl_crystal_colour colorless
_exptl_crystal_density_diffrn 1.163
_exptl_crystal_density_method 'not measured'
_exptl_crystal_description block
_exptl_crystal_F_000 408
_exptl_crystal_size_max 0.22
_exptl_crystal_size_mid 0.20
_exptl_crystal_size_min 0.10
_refine_diff_density_max 0.176
_refine_diff_density_min -0.130
_refine_ls_extinction_coef 0.016(3)
_refine_ls_extinction_expression Fc^*^=kFc[1+0.001xFc^2^\l^3^/sin(2\q)]^-1/4^
_refine_ls_extinction_method SHELXL97
_refine_ls_goodness_of_fit_ref 1.011
_refine_ls_hydrogen_treatment constr
_refine_ls_matrix_type full
_refine_ls_number_parameters 258
_refine_ls_number_reflns 3810
_refine_ls_number_restraints 0
_refine_ls_restrained_S_all 1.011
_refine_ls_R_factor_all 0.1316
_refine_ls_R_factor_gt 0.0565
_refine_ls_shift/su_max 0.002
_refine_ls_shift/su_mean 0.000
_refine_ls_structure_factor_coef Fsqd
_refine_ls_weighting_details 'calc w=1/[\s^2^(Fo^2^)+(0.0791P)^2^+0.1785P] where P=(Fo^2^+2Fc^2^)/3'
_refine_ls_weighting_scheme calc
_refine_ls_wR_factor_gt 0.1399
_refine_ls_wR_factor_ref 0.1914
_reflns_number_gt 1798
_reflns_number_total 3810
_reflns_threshold_expression I>2sigma(I)
_cod_data_source_file nc2042.cif
_cod_data_source_block I
_cod_depositor_comments
;
The following automatic conversions were performed:
'_symmetry_cell_setting' value 'Triclinic' changed to 'triclinic'
according to '/home/saulius/struct/CIF-dictionaries/cif_core.dic'
dictionary named 'cif_core.dic' version 2.4.1 from 2010-06-29.

Automatic conversion script
Id: cif_fix_enum 1527 2010-12-29 10:47:43Z saulius 

The following automatic conversions were performed:

'_symmetry_cell_setting' value 'Triclinic' changed to 'triclinic'
according to /home/saulius/struct/CIF-dictionaries/cif_core.dic
dictionary named 'cif_core.dic' version 2.4.1 from 2010-06-29.

Automatic conversion script
Id: cif_fix_values 1715 2011-07-08 13:25:40Z adriana 
;
_cod_database_code 2214805
_cod_database_fobs_code 2214805

loop_
_symmetry_equiv_pos_as_xyz
'x, y, z'
'-x, -y, -z'

loop_
_atom_site_type_symbol
_atom_site_label
_atom_site_fract_x
_atom_site_fract_y
_atom_site_fract_z
_atom_site_U_iso_or_equiv
_atom_site_adp_type
_atom_site_calc_flag
_atom_site_refinement_flags
_atom_site_occupancy
O O1 0.1027(3) 0.6056(2) 0.53651(18) 0.0901(8) Uani d . 1
O O2 0.1040(2) 0.1031(2) 0.54184(17) 0.0854(7) Uani d . 1
N N1 0.1903(2) 0.6784(2) 0.2353(2) 0.0581(6) Uani d . 1
N N2 0.1246(3) 0.6901(2) 0.3508(2) 0.0648(7) Uani d . 1
H H2 0.0586 0.7565 0.3701 0.078 Uiso calc R 1
N N3 0.1916(2) 0.1813(2) 0.2399(2) 0.0557(6) Uani d . 1
N N4 0.1230(3) 0.1879(2) 0.3564(2) 0.0634(7) Uani d . 1
H H4 0.0524 0.2505 0.3769 0.076 Uiso calc R 1
C C1 0.3038(3) 0.6283(3) 0.0099(3) 0.0641(8) Uani d . 1
H H1 0.3030 0.5540 0.0703 0.077 Uiso calc R 1
C C2 0.3745(4) 0.6114(4) -0.1036(3) 0.0765(10) Uani d . 1
H H2A 0.4200 0.5260 -0.1190 0.092 Uiso calc R 1
C C3 0.3779(4) 0.7198(4) -0.1938(3) 0.0876(11) Uani d . 1
H H3 0.4252 0.7080 -0.2704 0.105 Uiso calc R 1
C C4 0.3116(4) 0.8454(4) -0.1710(3) 0.0891(11) Uani d . 1
H H4A 0.3148 0.9192 -0.2323 0.107 Uiso calc R 1
C C5 0.2397(3) 0.8634(3) -0.0571(3) 0.0715(9) Uani d . 1
H H5 0.1951 0.9494 -0.0428 0.086 Uiso calc R 1
C C6 0.2334(3) 0.7548(3) 0.0357(2) 0.0530(7) Uani d . 1
C C7 0.1579(3) 0.7736(3) 0.1579(2) 0.0531(7) Uani d . 1
C C8 0.0530(4) 0.8986(3) 0.1836(3) 0.0752(9) Uani d . 1
H H8A -0.0313 0.8729 0.2528 0.113 Uiso calc R 1
H H8B 0.0181 0.9365 0.1193 0.113 Uiso calc R 1
H H8C 0.1053 0.9661 0.1950 0.113 Uiso calc R 1
C C9 0.1646(3) 0.5966(3) 0.4334(3) 0.0653(8) Uani d . 1
C C10 0.2856(4) 0.4870(3) 0.3955(3) 0.0767(10) Uani d . 1
H H10A 0.3757 0.5301 0.3409 0.092 Uiso calc R 1
H H10B 0.2535 0.4319 0.3555 0.092 Uiso calc R 1
C C11 0.3227(4) 0.3942(4) 0.4964(3) 0.1062(14) Uani d . 1
H H11A 0.3594 0.4475 0.5340 0.159 Uiso calc R 1
H H11B 0.3984 0.3242 0.4683 0.159 Uiso calc R 1
H H11C 0.2337 0.3518 0.5511 0.159 Uiso calc R 1
C C12 0.3670(3) 0.1940(3) 0.0065(3) 0.0661(9) Uani d . 1
H H12 0.4155 0.1613 0.0607 0.079 Uiso calc R 1
C C13 0.4412(4) 0.1836(4) -0.1083(3) 0.0777(10) Uani d . 1
H H13 0.5387 0.1429 -0.1305 0.093 Uiso calc R 1
C C14 0.3726(4) 0.2329(4) -0.1901(3) 0.0799(10) Uani d . 1
H H14 0.4234 0.2263 -0.2675 0.096 Uiso calc R 1
C C15 0.2291(4) 0.2917(3) -0.1567(3) 0.0796(10) Uani d . 1
H H15 0.1822 0.3251 -0.2118 0.096 Uiso calc R 1
C C16 0.1530(3) 0.3018(3) -0.0415(3) 0.0676(9) Uani d . 1
H H16 0.0553 0.3421 -0.0201 0.081 Uiso calc R 1
C C17 0.2206(3) 0.2526(3) 0.0425(2) 0.0521(7) Uani d . 1
C C18 0.1405(3) 0.2647(3) 0.1661(2) 0.0525(7) Uani d . 1
C C19 0.0089(4) 0.3676(3) 0.1965(3) 0.0862(11) Uani d . 1
H H19A -0.0822 0.3205 0.2331 0.129 Uiso calc R 1
H H19B 0.0046 0.4302 0.1269 0.129 Uiso calc R 1
H H19C 0.0200 0.4181 0.2490 0.129 Uiso calc R 1
C C20 0.1663(3) 0.0963(3) 0.4384(3) 0.0621(8) Uani d . 1
C C21 0.2895(3) -0.0106(3) 0.3990(3) 0.0734(9) Uani d . 1
H H21A 0.3785 0.0347 0.3451 0.088 Uiso calc R 1
H H21B 0.2589 -0.0650 0.3575 0.088 Uiso calc R 1
C C22 0.3283(4) -0.1046(4) 0.4975(3) 0.1058(14) Uani d . 1
H H22A 0.3711 -0.0532 0.5327 0.159 Uiso calc R 1
H H22B 0.3999 -0.1768 0.4685 0.159 Uiso calc R 1
H H22C 0.2390 -0.1438 0.5545 0.159 Uiso calc R 1

loop_
_atom_site_aniso_label
_atom_site_aniso_U_11
_atom_site_aniso_U_22
_atom_site_aniso_U_33
_atom_site_aniso_U_12
_atom_site_aniso_U_13
_atom_site_aniso_U_23
O1 0.1141(19) 0.0844(16) 0.0533(14) 0.0394(13) -0.0209(13) -0.0188(12)
O2 0.1033(17) 0.0857(16) 0.0496(14) 0.0328(13) -0.0186(12) -0.0157(12)
N1 0.0622(15) 0.0567(15) 0.0493(15) 0.0053(12) -0.0157(12) -0.0094(12)
N2 0.0728(17) 0.0587(16) 0.0508(15) 0.0214(13) -0.0159(13) -0.0118(13)
N3 0.0602(15) 0.0558(15) 0.0482(15) 0.0037(12) -0.0170(12) -0.0115(12)
N4 0.0691(16) 0.0602(16) 0.0502(15) 0.0189(13) -0.0159(13) -0.0120(13)
C1 0.070(2) 0.060(2) 0.061(2) 0.0004(16) -0.0227(16) -0.0115(16)
C2 0.085(2) 0.078(2) 0.064(2) 0.0070(18) -0.0194(18) -0.0261(19)
C3 0.096(3) 0.102(3) 0.056(2) 0.009(2) -0.0174(18) -0.022(2)
C4 0.104(3) 0.094(3) 0.054(2) 0.015(2) -0.0223(19) -0.006(2)
C5 0.077(2) 0.068(2) 0.060(2) 0.0120(17) -0.0219(17) -0.0083(17)
C6 0.0500(17) 0.0558(18) 0.0537(18) 0.0015(14) -0.0207(14) -0.0097(15)
C7 0.0520(17) 0.0542(18) 0.0525(18) 0.0002(14) -0.0180(14) -0.0114(15)
C8 0.096(2) 0.062(2) 0.067(2) 0.0168(17) -0.0329(18) -0.0168(17)
C9 0.073(2) 0.060(2) 0.052(2) 0.0120(16) -0.0153(17) -0.0118(17)
C10 0.083(2) 0.073(2) 0.063(2) 0.0287(18) -0.0220(17) -0.0167(17)
C11 0.114(3) 0.102(3) 0.080(3) 0.050(2) -0.033(2) -0.014(2)
C12 0.0565(19) 0.081(2) 0.060(2) -0.0008(16) -0.0204(15) -0.0116(17)
C13 0.060(2) 0.101(3) 0.065(2) -0.0006(18) -0.0099(17) -0.024(2)
C14 0.087(3) 0.092(3) 0.055(2) -0.009(2) -0.0150(19) -0.0176(19)
C15 0.098(3) 0.084(2) 0.060(2) 0.003(2) -0.037(2) -0.0108(18)
C16 0.070(2) 0.068(2) 0.063(2) 0.0074(16) -0.0270(17) -0.0093(17)
C17 0.0544(18) 0.0485(17) 0.0514(18) -0.0057(14) -0.0181(15) -0.0040(14)
C18 0.0515(17) 0.0495(17) 0.0526(18) 0.0038(14) -0.0185(14) -0.0055(15)
C19 0.082(2) 0.091(3) 0.069(2) 0.0302(19) -0.0219(18) -0.0112(19)
C20 0.068(2) 0.0589(19) 0.051(2) 0.0122(16) -0.0174(16) -0.0100(16)
C21 0.076(2) 0.078(2) 0.058(2) 0.0263(18) -0.0244(16) -0.0153(17)
C22 0.110(3) 0.110(3) 0.075(3) 0.053(2) -0.033(2) -0.011(2)

loop_
_atom_type_symbol
_atom_type_description
_atom_type_scat_dispersion_real
_atom_type_scat_dispersion_imag
_atom_type_scat_source
C C 0.0033 0.0016 'International Tables Vol C Tables 4.2.6.8 and 6.1.1.4'
H H 0.0000 0.0000 'International Tables Vol C Tables 4.2.6.8 and 6.1.1.4'
N N 0.0061 0.0033 'International Tables Vol C Tables 4.2.6.8 and 6.1.1.4'
O O 0.0106 0.0060 'International Tables Vol C Tables 4.2.6.8 and 6.1.1.4'

loop_
_geom_angle_atom_site_label_1
_geom_angle_atom_site_label_2
_geom_angle_atom_site_label_3
_geom_angle
C7 N1 N2 118.3(2)
C9 N2 N1 119.6(2)
C9 N2 H2 120.2
N1 N2 H2 120.2
C18 N3 N4 118.1(2)
C20 N4 N3 120.4(2)
C20 N4 H4 119.8
N3 N4 H4 119.8
C2 C1 C6 121.2(3)
C2 C1 H1 119.4
C6 C1 H1 119.4
C3 C2 C1 120.3(3)
C3 C2 H2A 119.8
C1 C2 H2A 119.8
C4 C3 C2 119.7(3)
C4 C3 H3 120.1
C2 C3 H3 120.1
C3 C4 C5 120.4(3)
C3 C4 H4A 119.8
C5 C4 H4A 119.8
C4 C5 C6 120.9(3)
C4 C5 H5 119.6
C6 C5 H5 119.6
C5 C6 C1 117.4(3)
C5 C6 C7 121.2(3)
C1 C6 C7 121.4(3)
N1 C7 C6 115.4(3)
N1 C7 C8 124.7(3)
C6 C7 C8 119.9(3)
C7 C8 H8A 109.5
C7 C8 H8B 109.5
H8A C8 H8B 109.5
C7 C8 H8C 109.5
H8A C8 H8C 109.5
H8B C8 H8C 109.5
O1 C9 N2 119.3(3)
O1 C9 C10 122.2(3)
N2 C9 C10 118.4(3)
C9 C10 C11 112.4(3)
C9 C10 H10A 109.1
C11 C10 H10A 109.1
C9 C10 H10B 109.1
C11 C10 H10B 109.1
H10A C10 H10B 107.8
C10 C11 H11A 109.5
C10 C11 H11B 109.5
H11A C11 H11B 109.5
C10 C11 H11C 109.5
H11A C11 H11C 109.5
H11B C11 H11C 109.5
C13 C12 C17 121.0(3)
C13 C12 H12 119.5
C17 C12 H12 119.5
C14 C13 C12 120.6(3)
C14 C13 H13 119.7
C12 C13 H13 119.7
C15 C14 C13 119.4(3)
C15 C14 H14 120.3
C13 C14 H14 120.3
C14 C15 C16 120.6(3)
C14 C15 H15 119.7
C16 C15 H15 119.7
C15 C16 C17 120.8(3)
C15 C16 H16 119.6
C17 C16 H16 119.6
C16 C17 C12 117.7(3)
C16 C17 C18 121.3(3)
C12 C17 C18 121.1(3)
N3 C18 C17 115.1(3)
N3 C18 C19 124.9(3)
C17 C18 C19 120.0(3)
C18 C19 H19A 109.5
C18 C19 H19B 109.5
H19A C19 H19B 109.5
C18 C19 H19C 109.5
H19A C19 H19C 109.5
H19B C19 H19C 109.5
O2 C20 N4 119.7(3)
O2 C20 C21 122.3(3)
N4 C20 C21 118.0(3)
C20 C21 C22 112.9(3)
C20 C21 H21A 109.0
C22 C21 H21A 109.0
C20 C21 H21B 109.0
C22 C21 H21B 109.0
H21A C21 H21B 107.8
C21 C22 H22A 109.5
C21 C22 H22B 109.5
H22A C22 H22B 109.5
C21 C22 H22C 109.5
H22A C22 H22C 109.5
H22B C22 H22C 109.5

loop_
_geom_bond_atom_site_label_1
_geom_bond_atom_site_label_2
_geom_bond_distance
O1 C9 1.233(3)
O2 C20 1.231(3)
N1 C7 1.285(3)
N1 N2 1.383(3)
N2 C9 1.352(4)
N2 H2 0.8600
N3 C18 1.282(3)
N3 N4 1.384(3)
N4 C20 1.353(3)
N4 H4 0.8600
C1 C2 1.377(4)
C1 C6 1.395(4)
C1 H1 0.9300
C2 C3 1.369(4)
C2 H2A 0.9300
C3 C4 1.366(5)
C3 H3 0.9300
C4 C5 1.387(4)
C4 H4A 0.9300
C5 C6 1.387(4)
C5 H5 0.9300
C6 C7 1.485(4)
C7 C8 1.504(4)
C8 H8A 0.9600
C8 H8B 0.9600
C8 H8C 0.9600
C9 C10 1.497(4)
C10 C11 1.508(4)
C10 H10A 0.9700
C10 H10B 0.9700
C11 H11A 0.9600
C11 H11B 0.9600
C11 H11C 0.9600
C12 C13 1.379(4)
C12 C17 1.390(4)
C12 H12 0.9300
C13 C14 1.373(4)
C13 H13 0.9300
C14 C15 1.366(4)
C14 H14 0.9300
C15 C16 1.385(4)
C15 H15 0.9300
C16 C17 1.389(4)
C16 H16 0.9300
C17 C18 1.487(4)
C18 C19 1.499(4)
C19 H19A 0.9600
C19 H19B 0.9600
C19 H19C 0.9600
C20 C21 1.495(4)
C21 C22 1.498(4)
C21 H21A 0.9700
C21 H21B 0.9700
C22 H22A 0.9600
C22 H22B 0.9600
C22 H22C 0.9600

loop_
_geom_hbond_atom_site_label_D
_geom_hbond_atom_site_label_H
_geom_hbond_atom_site_label_A
_geom_hbond_site_symmetry_A
_geom_hbond_distance_DH
_geom_hbond_distance_HA
_geom_hbond_distance_DA
_geom_hbond_angle_DHA
N2 H2 O2 2_566 0.86 2.11 2.954(3) 166.2
N4 H4 O1 2_566 0.86 2.10 2.937(3) 165.5

loop_
_geom_torsion_atom_site_label_1
_geom_torsion_atom_site_label_2
_geom_torsion_atom_site_label_3
_geom_torsion_atom_site_label_4
_geom_torsion
C7 N1 N2 C9 -175.3(3)
C18 N3 N4 C20 175.7(3)
C6 C1 C2 C3 0.5(5)
C1 C2 C3 C4 0.4(5)
C2 C3 C4 C5 -0.6(6)
C3 C4 C5 C6 -0.1(5)
C4 C5 C6 C1 0.9(4)
C4 C5 C6 C7 179.4(3)
C2 C1 C6 C5 -1.2(4)
C2 C1 C6 C7 -179.6(3)
N2 N1 C7 C6 179.6(2)
N2 N1 C7 C8 0.1(4)
C5 C6 C7 N1 -163.5(3)
C1 C6 C7 N1 14.9(4)
C5 C6 C7 C8 16.0(4)
C1 C6 C7 C8 -165.6(3)
N1 N2 C9 O1 -178.1(3)
N1 N2 C9 C10 3.2(4)
O1 C9 C10 C11 -1.1(5)
N2 C9 C10 C11 177.6(3)
C17 C12 C13 C14 0.9(5)
C12 C13 C14 C15 -0.5(5)
C13 C14 C15 C16 0.0(5)
C14 C15 C16 C17 0.0(5)
C15 C16 C17 C12 0.4(4)
C15 C16 C17 C18 179.2(3)
C13 C12 C17 C16 -0.8(4)
C13 C12 C17 C18 -179.6(3)
N4 N3 C18 C17 179.5(2)
N4 N3 C18 C19 -1.4(4)
C16 C17 C18 N3 159.4(3)
C12 C17 C18 N3 -21.8(4)
C16 C17 C18 C19 -19.8(4)
C12 C17 C18 C19 159.0(3)
N3 N4 C20 O2 -179.8(3)
N3 N4 C20 C21 0.0(4)
O2 C20 C21 C22 -0.8(5)
N4 C20 C21 C22 179.4(3)

loop_
_cod_related_entry_id
_cod_related_entry_database
_cod_related_entry_code
1 ChemSpider 7967401
